data_4343619
loop_
_publ_author_name
'Chen, Kelly'
'Nenzel, Michelle M.'
'Brown, Thomas M.'
'Catalano, Vincent J.'

_publ_section_title
;
 Luminescent Mechanochromism in a Gold(I)-Copper(I) N-Heterocyclic Carbene
 Complex.
;
_journal_issue 14
_journal_name_full 'Inorganic chemistry'
_journal_page_first 6900
_journal_page_last 6909
_journal_paper_doi 10.1021/acs.inorgchem.5b00821
_journal_volume 54
_journal_year 2015
_chemical_formula_sum 'C46 H48 Au Cu2 F18 N12 O4 P3'
_chemical_formula_weight 1591.92
_chemical_name_common 6
_space_group_crystal_system triclinic
_space_group_IT_number 2
_space_group_name_Hall '-P 1'
_space_group_name_H-M_alt 'P -1'
_symmetry_space_group_name_Hall '-P 1'
_symmetry_space_group_name_H-M 'P -1'
_atom_sites_solution_hydrogens geom
_audit_creation_method SHELXL-2014/7
_cell_angle_alpha 81.8321(14)
_cell_angle_beta 84.8442(13)
_cell_angle_gamma 76.6665(13)
_cell_formula_units_Z 1
_cell_length_a 8.1559(6)
_cell_length_b 12.6903(9)
_cell_length_c 13.6732(9)
_cell_measurement_reflns_used 2441
_cell_measurement_temperature 100(2)
_cell_measurement_theta_max 23.14
_cell_measurement_theta_min 2.74
_cell_volume 1360.67(17)
_computing_cell_refinement 'Bruker SAINT'
_computing_data_collection 'Bruker APEX2'
_computing_data_reduction 'Bruker SAINT'
_computing_molecular_graphics 'Bruker SHELXTL'
_computing_publication_material 'Bruker SHELXTL'
_computing_structure_refinement 'SHELXL-2014/7 (Sheldrick, 2014)'
_computing_structure_solution 'SHELXS-97 (Sheldrick 2008)'
_diffrn_ambient_temperature 100(2)
_diffrn_measured_fraction_theta_full 1.000
_diffrn_measured_fraction_theta_max 1.000
_diffrn_measurement_device_type 'Bruker APEX-II CCD'
_diffrn_measurement_method '\f and \w scans'
_diffrn_radiation_type MoK\a
_diffrn_radiation_wavelength 0.71073
_diffrn_reflns_av_R_equivalents 0.1078
_diffrn_reflns_av_unetI/netI 0.0873
_diffrn_reflns_laue_measured_fraction_full 1.000
_diffrn_reflns_laue_measured_fraction_max 1.000
_diffrn_reflns_limit_h_max 10
_diffrn_reflns_limit_h_min -10
_diffrn_reflns_limit_k_max 15
_diffrn_reflns_limit_k_min -15
_diffrn_reflns_limit_l_max 16
_diffrn_reflns_limit_l_min -16
_diffrn_reflns_number 25645
_diffrn_reflns_point_group_measured_fraction_full 1.000
_diffrn_reflns_point_group_measured_fraction_max 1.000
_diffrn_reflns_theta_full 25.242
_diffrn_reflns_theta_max 26.022
_diffrn_reflns_theta_min 1.507
_exptl_absorpt_coefficient_mu 3.670
_exptl_absorpt_correction_T_max 0.7454
_exptl_absorpt_correction_T_min 0.6536
_exptl_absorpt_correction_type multi-scan
_exptl_absorpt_process_details SADABS
_exptl_crystal_colour colourless
_exptl_crystal_density_diffrn 1.943
_exptl_crystal_description rod
_exptl_crystal_F_000 784
_exptl_crystal_size_max 0.126
_exptl_crystal_size_mid 0.030
_exptl_crystal_size_min 0.030
_refine_diff_density_max 0.973
_refine_diff_density_min -1.006
_refine_diff_density_rms 0.150
_refine_ls_extinction_method none
_refine_ls_goodness_of_fit_ref 1.010
_refine_ls_hydrogen_treatment constr
_refine_ls_matrix_type full
_refine_ls_number_parameters 411
_refine_ls_number_reflns 5370
_refine_ls_number_restraints 30
_refine_ls_restrained_S_all 1.016
_refine_ls_R_factor_all 0.0707
_refine_ls_R_factor_gt 0.0460
_refine_ls_shift/su_max 0.001
_refine_ls_shift/su_mean 0.000
_refine_ls_structure_factor_coef Fsqd
_refine_ls_weighting_details 'w=1/[\s^2^(Fo^2^)+(0.0370P)^2^] where P=(Fo^2^+2Fc^2^)/3'
_refine_ls_weighting_scheme calc
_refine_ls_wR_factor_gt 0.0800
_refine_ls_wR_factor_ref 0.0872
_reflns_Friedel_coverage 0.000
_reflns_number_gt 4224
_reflns_number_total 5370
_reflns_threshold_expression 'I > 2\s(I)'
_cod_data_source_file ic5b00821_si_002.cif
_cod_data_source_block kc166_0m
_cod_depositor_comments 'Adding full bibliography for 4343616--4343619.cif.'
_cod_database_code 4343619
_shelx_shelxl_version_number 2014/7
_shelx_space_group_comment
; 
The symmetry employed for this shelxl refinement is uniquely defined 
by the following loop, which should always be used as a source of 
symmetry information in preference to the above space-group names. 
They are only intended as comments. 
;
_shelx_estimated_absorpt_t_min 0.655
_shelx_estimated_absorpt_t_max 0.898

loop_
_space_group_symop_operation_xyz
'x, y, z'
'-x, -y, -z'

loop_
_atom_site_label
_atom_site_type_symbol
_atom_site_fract_x
_atom_site_fract_y
_atom_site_fract_z
_atom_site_U_iso_or_equiv
_atom_site_adp_type
_atom_site_occupancy
_atom_site_site_symmetry_order
_atom_site_calc_flag
_atom_site_refinement_flags_posn
_atom_site_refinement_flags_adp
_atom_site_refinement_flags_occupancy
_atom_site_disorder_assembly
_atom_site_disorder_group
Au1 Au 0.5000 0.0000 0.5000 0.01710(11) Uani 1 2 d S . P . .
Cu1 Cu 0.52760(9) -0.22139(6) 0.79667(5) 0.0251(2) Uani 1 1 d . . . . .
N1 N 0.1598(5) 0.0347(4) 0.6132(3) 0.0184(11) Uani 1 1 d . . . . .
N2 N 0.1487(5) 0.1391(4) 0.4730(3) 0.0173(10) Uani 1 1 d . . . . .
N3 N 0.4603(5) -0.0631(4) 0.8032(3) 0.0195(11) Uani 1 1 d . . . . .
N4 N 0.4002(6) 0.3062(4) 0.3158(3) 0.0212(11) Uani 1 1 d . . . . .
N5 N 0.5038(8) -0.3020(5) 0.9303(4) 0.0455(16) Uani 1 1 d . . . . .
C1 C 0.2547(7) 0.0627(5) 0.5318(4) 0.0201(13) Uani 1 1 d . . . . .
C2 C -0.0090(7) 0.0881(4) 0.6055(4) 0.0170(12) Uani 1 1 d . . . . .
C3 C -0.1533(7) 0.0847(5) 0.6671(4) 0.0213(13) Uani 1 1 d . . . . .
H3A H -0.1494 0.0395 0.7289 0.026 Uiso 1 1 calc R U . . .
C4 C -0.3036(7) 0.1508(5) 0.6338(4) 0.0226(14) Uani 1 1 d . . . . .
H4A H -0.4053 0.1497 0.6733 0.027 Uiso 1 1 calc R U . . .
C5 C -0.3087(7) 0.2190(5) 0.5435(4) 0.0230(14) Uani 1 1 d . . . . .
H5B H -0.4138 0.2634 0.5236 0.028 Uiso 1 1 calc R U . . .
C6 C -0.1656(7) 0.2234(5) 0.4828(4) 0.0229(14) Uani 1 1 d . . . . .
H6A H -0.1693 0.2697 0.4216 0.028 Uiso 1 1 calc R U . . .
C7 C -0.0157(6) 0.1566(5) 0.5158(4) 0.0164(12) Uani 1 1 d . . . . .
C8 C 0.2289(7) -0.0434(5) 0.6983(4) 0.0184(13) Uani 1 1 d . . . . .
H8A H 0.3035 -0.1087 0.6737 0.022 Uiso 1 1 calc R U . . .
H8B H 0.1350 -0.0671 0.7399 0.022 Uiso 1 1 calc R U . . .
C9 C 0.3283(7) 0.0070(4) 0.7606(4) 0.0151(12) Uani 1 1 d . U . . .
C10 C 0.2806(7) 0.1144(5) 0.7773(4) 0.0200(13) Uani 1 1 d . . . . .
H10A H 0.1866 0.1613 0.7459 0.024 Uiso 1 1 calc R U . . .
C11 C 0.3689(7) 0.1544(5) 0.8395(4) 0.0234(14) Uani 1 1 d . . . . .
H11A H 0.3367 0.2282 0.8525 0.028 Uiso 1 1 calc R U . . .
C12 C 0.5069(7) 0.0827(5) 0.8826(4) 0.0246(14) Uani 1 1 d . . . . .
H12A H 0.5718 0.1072 0.9254 0.030 Uiso 1 1 calc R U . . .
C13 C 0.5485(7) -0.0229(5) 0.8630(4) 0.0230(14) Uani 1 1 d . . . . .
H13A H 0.6437 -0.0705 0.8927 0.028 Uiso 1 1 calc R U . . .
C14 C 0.2035(7) 0.1928(5) 0.3772(4) 0.0206(13) Uani 1 1 d . . . . .
H14A H 0.1053 0.2189 0.3356 0.025 Uiso 1 1 calc R U . . .
H14B H 0.2877 0.1386 0.3428 0.025 Uiso 1 1 calc R U . . .
C15 C 0.2800(7) 0.2880(5) 0.3876(4) 0.0190(13) Uani 1 1 d . . . . .
C16 C 0.2282(7) 0.3542(5) 0.4599(4) 0.0224(14) Uani 1 1 d . . . . .
H16A H 0.1452 0.3386 0.5098 0.027 Uiso 1 1 calc R U . . .
C17 C 0.2968(7) 0.4440(5) 0.4606(5) 0.0264(15) Uani 1 1 d . . . . .
H17A H 0.2598 0.4916 0.5098 0.032 Uiso 1 1 calc R U . . .
C18 C 0.4207(8) 0.4633(5) 0.3881(5) 0.0286(15) Uani 1 1 d . . . . .
H18A H 0.4709 0.5241 0.3867 0.034 Uiso 1 1 calc R U . . .
C19 C 0.4682(7) 0.3930(5) 0.3192(4) 0.0240(14) Uani 1 1 d . . . . .
H19A H 0.5545 0.4057 0.2705 0.029 Uiso 1 1 calc R U . . .
C20 C 0.4586(9) -0.3449(6) 1.0027(6) 0.0398(18) Uani 1 1 d . . . . .
C21 C 0.3947(9) -0.3997(6) 1.0952(5) 0.0424(18) Uani 1 1 d . . . . .
H21A H 0.4891 -0.4554 1.1248 0.051 Uiso 1 1 calc R U . . .
H21B H 0.3094 -0.4381 1.0796 0.051 Uiso 1 1 calc R U . . .
C22 C 0.3178(8) -0.3253(6) 1.1693(5) 0.0417(19) Uani 1 1 d . . . . .
H22A H 0.2783 -0.3675 1.2287 0.063 Uiso 1 1 calc R U . . .
H22B H 0.4021 -0.2883 1.1867 0.063 Uiso 1 1 calc R U . . .
H22C H 0.2221 -0.2709 1.1414 0.063 Uiso 1 1 calc R U . . .
P1 P 0.1051(2) 0.46036(15) 0.74997(13) 0.0319(4) Uani 1 1 d . . . . .
F1 F 0.1429(5) 0.5663(3) 0.6839(4) 0.0671(14) Uani 1 1 d . . . . .
F2 F 0.2044(5) 0.4795(4) 0.8382(3) 0.0623(13) Uani 1 1 d . . . . .
F3 F 0.0668(4) 0.3536(3) 0.8141(3) 0.0435(10) Uani 1 1 d . . . . .
F4 F 0.0076(5) 0.4369(4) 0.6624(3) 0.0500(11) Uani 1 1 d . . . . .
F5 F 0.2782(5) 0.3894(4) 0.7059(3) 0.0524(12) Uani 1 1 d . . . . .
F6 F -0.0666(4) 0.5310(3) 0.7936(3) 0.0413(10) Uani 1 1 d . . . . .
P2 P 1.0000 1.0000 1.0000 0.0230(5) Uani 1 2 d S . P . .
F7 F 1.1549(5) 0.9099(3) 0.9630(3) 0.0508(11) Uani 1 1 d . . . . .
F8 F 0.8774(5) 0.9189(4) 1.0029(3) 0.0515(12) Uani 1 1 d . . . . .
F9 F 0.9589(4) 1.0452(4) 0.8875(3) 0.0445(11) Uani 1 1 d . . . . .
C1SA C 1.0110(10) 0.3250(6) 0.0386(5) 0.051(2) Uani 1 1 d . . . . .
H1S1 H 0.9910 0.2867 -0.0151 0.076 Uiso 1 1 calc R U . . .
H1S2 H 1.1273 0.3349 0.0312 0.076 Uiso 1 1 calc R U . . .
H1S3 H 0.9326 0.3965 0.0358 0.076 Uiso 1 1 calc R U . . .
N1SA N 0.9839(10) 0.2601(6) 0.1348(5) 0.060(2) Uani 1 1 d D . . . .
O1SA O 0.8172(18) 0.2783(12) 0.1572(12) 0.065(4) Uani 0.65(2) 1 d D U P A .
O2SA O 1.082(2) 0.1913(9) 0.1803(8) 0.051(3) Uani 0.65(2) 1 d D U P A .
O1SB O 0.876(4) 0.259(2) 0.1941(17) 0.060(4) Uani 0.35(2) 1 d D U P A -2
O2SB O 1.152(3) 0.222(2) 0.1526(18) 0.058(5) Uani 0.35(2) 1 d D U P A -2

loop_
_atom_site_aniso_label
_atom_site_aniso_U_11
_atom_site_aniso_U_22
_atom_site_aniso_U_33
_atom_site_aniso_U_23
_atom_site_aniso_U_13
_atom_site_aniso_U_12
Au1 0.01417(18) 0.0225(2) 0.01370(19) -0.00190(15) 0.00224(13) -0.00354(14)
Cu1 0.0254(4) 0.0255(5) 0.0209(4) 0.0013(4) 0.0018(3) -0.0025(4)
N1 0.017(2) 0.024(3) 0.014(3) -0.001(2) -0.0009(19) -0.004(2)
N2 0.015(2) 0.021(3) 0.015(3) 0.000(2) 0.0009(19) -0.005(2)
N3 0.017(2) 0.021(3) 0.014(3) 0.008(2) 0.002(2) 0.000(2)
N4 0.022(3) 0.021(3) 0.017(3) 0.007(2) -0.001(2) -0.005(2)
N5 0.067(4) 0.029(4) 0.034(4) 0.001(3) 0.002(3) -0.003(3)
C1 0.016(3) 0.025(3) 0.018(3) 0.000(3) -0.002(2) -0.005(3)
C2 0.020(3) 0.016(3) 0.016(3) -0.004(2) -0.001(2) -0.004(2)
C3 0.020(3) 0.030(4) 0.017(3) -0.011(3) 0.003(2) -0.009(3)
C4 0.014(3) 0.031(4) 0.026(3) -0.014(3) 0.004(2) -0.008(3)
C5 0.016(3) 0.026(4) 0.026(4) -0.003(3) -0.004(2) -0.002(3)
C6 0.023(3) 0.025(4) 0.020(3) 0.002(3) -0.003(3) -0.006(3)
C7 0.017(3) 0.021(3) 0.015(3) -0.008(3) 0.001(2) -0.008(2)
C8 0.021(3) 0.019(3) 0.011(3) 0.006(2) 0.000(2) -0.002(2)
C9 0.021(3) 0.016(3) 0.009(3) 0.002(2) 0.009(2) -0.009(2)
C10 0.016(3) 0.025(4) 0.018(3) -0.001(3) 0.004(2) -0.003(2)
C11 0.024(3) 0.026(4) 0.022(3) -0.009(3) 0.007(3) -0.010(3)
C12 0.017(3) 0.042(4) 0.017(3) 0.003(3) -0.005(2) -0.013(3)
C13 0.021(3) 0.031(4) 0.013(3) 0.008(3) 0.000(2) -0.006(3)
C14 0.023(3) 0.026(4) 0.012(3) 0.000(3) -0.001(2) -0.007(3)
C15 0.018(3) 0.020(3) 0.015(3) 0.002(3) -0.001(2) -0.001(2)
C16 0.017(3) 0.024(4) 0.023(3) 0.000(3) -0.004(2) -0.001(3)
C17 0.028(3) 0.028(4) 0.023(4) -0.005(3) -0.009(3) -0.002(3)
C18 0.035(4) 0.027(4) 0.026(4) -0.001(3) -0.003(3) -0.012(3)
C19 0.024(3) 0.031(4) 0.014(3) 0.011(3) 0.000(2) -0.008(3)
C20 0.049(4) 0.033(4) 0.036(4) 0.000(4) -0.001(4) -0.008(4)
C21 0.048(4) 0.045(5) 0.034(4) 0.006(4) -0.001(3) -0.016(4)
C22 0.035(4) 0.049(5) 0.041(5) 0.001(4) 0.008(3) -0.015(4)
P1 0.0249(9) 0.0348(11) 0.0314(10) 0.0074(8) -0.0016(8) -0.0046(8)
F1 0.048(3) 0.048(3) 0.094(4) 0.035(3) -0.006(2) -0.013(2)
F2 0.054(3) 0.074(3) 0.065(3) -0.018(3) -0.025(2) -0.012(2)
F3 0.035(2) 0.040(2) 0.046(3) 0.009(2) 0.0087(18) -0.0012(18)
F4 0.045(2) 0.067(3) 0.037(2) -0.010(2) -0.0049(19) -0.006(2)
F5 0.030(2) 0.066(3) 0.042(3) 0.018(2) 0.0112(18) 0.007(2)
F6 0.033(2) 0.038(2) 0.048(3) -0.008(2) -0.0058(18) 0.0027(18)
P2 0.0165(11) 0.0383(15) 0.0140(11) -0.0010(10) 0.0017(9) -0.0080(10)
F7 0.039(2) 0.063(3) 0.040(3) -0.008(2) 0.0103(19) 0.006(2)
F8 0.059(3) 0.078(3) 0.033(2) -0.012(2) 0.008(2) -0.047(2)
F9 0.030(2) 0.085(3) 0.017(2) 0.006(2) -0.0024(16) -0.019(2)
C1SA 0.067(5) 0.057(5) 0.028(4) 0.009(4) -0.005(4) -0.022(4)
N1SA 0.091(6) 0.049(5) 0.039(4) -0.016(4) -0.002(4) -0.007(4)
O1SA 0.078(8) 0.057(7) 0.059(8) -0.004(6) 0.019(6) -0.021(6)
O2SA 0.095(8) 0.030(5) 0.025(5) 0.003(4) -0.025(5) -0.004(5)
O1SB 0.095(9) 0.044(7) 0.037(8) 0.000(7) 0.007(7) -0.016(7)
O2SB 0.091(11) 0.042(10) 0.037(9) -0.012(8) -0.023(8) 0.005(8)

loop_
_atom_type_symbol
_atom_type_description
_atom_type_scat_dispersion_real
_atom_type_scat_dispersion_imag
_atom_type_scat_source
C C 0.0033 0.0016 'International Tables Vol C Tables 4.2.6.8 and 6.1.1.4'
H H 0.0000 0.0000 'International Tables Vol C Tables 4.2.6.8 and 6.1.1.4'
N N 0.0061 0.0033 'International Tables Vol C Tables 4.2.6.8 and 6.1.1.4'
O O 0.0106 0.0060 'International Tables Vol C Tables 4.2.6.8 and 6.1.1.4'
F F 0.0171 0.0103 'International Tables Vol C Tables 4.2.6.8 and 6.1.1.4'
P P 0.1023 0.0942 'International Tables Vol C Tables 4.2.6.8 and 6.1.1.4'
Cu Cu 0.3201 1.2651 'International Tables Vol C Tables 4.2.6.8 and 6.1.1.4'
Au Au -2.0133 8.8022 'International Tables Vol C Tables 4.2.6.8 and 6.1.1.4'

loop_
_geom_angle_atom_site_label_1
_geom_angle_atom_site_label_2
_geom_angle_atom_site_label_3
_geom_angle
_geom_angle_site_symmetry_1
_geom_angle_site_symmetry_3
C1 Au1 C1 180.0 . 2_656
N3 Cu1 N4 131.78(19) . 2_656
N3 Cu1 N5 109.9(2) . .
N4 Cu1 N5 118.2(2) 2_656 .
C1 N1 C2 111.2(5) . .
C1 N1 C8 123.5(5) . .
C2 N1 C8 125.3(4) . .
C1 N2 C7 110.5(4) . .
C1 N2 C14 123.4(4) . .
C7 N2 C14 126.0(5) . .
C9 N3 C13 117.1(5) . .
C9 N3 Cu1 126.6(4) . .
C13 N3 Cu1 116.2(4) . .
C19 N4 C15 117.0(5) . .
C19 N4 Cu1 117.8(4) . 2_656
C15 N4 Cu1 125.1(4) . 2_656
C20 N5 Cu1 166.8(7) . .
N1 C1 N2 106.1(5) . .
N1 C1 Au1 127.3(4) . .
N2 C1 Au1 126.5(4) . .
C3 C2 N1 133.0(5) . .
C3 C2 C7 121.2(5) . .
N1 C2 C7 105.8(4) . .
C4 C3 C2 116.6(5) . .
C3 C4 C5 121.6(5) . .
C6 C5 C4 121.9(5) . .
C5 C6 C7 116.4(5) . .
C6 C7 N2 131.5(5) . .
C6 C7 C2 122.2(5) . .
N2 C7 C2 106.2(5) . .
N1 C8 C9 111.6(5) . .
N3 C9 C10 122.5(5) . .
N3 C9 C8 114.9(5) . .
C10 C9 C8 122.5(5) . .
C9 C10 C11 120.2(5) . .
C10 C11 C12 117.5(6) . .
C13 C12 C11 119.7(6) . .
N3 C13 C12 123.0(5) . .
N2 C14 C15 112.7(5) . .
N4 C15 C16 122.1(5) . .
N4 C15 C14 114.5(5) . .
C16 C15 C14 123.3(5) . .
C15 C16 C17 119.9(6) . .
C16 C17 C18 118.7(6) . .
C19 C18 C17 118.3(6) . .
N4 C19 C18 124.0(5) . .
N5 C20 C21 178.2(8) . .
C20 C21 C22 114.2(6) . .
F3 P1 F1 178.9(3) . .
F3 P1 F2 89.2(2) . .
F1 P1 F2 91.8(3) . .
F3 P1 F4 89.2(2) . .
F1 P1 F4 89.8(3) . .
F2 P1 F4 178.1(3) . .
F3 P1 F6 90.3(2) . .
F1 P1 F6 90.1(2) . .
F2 P1 F6 90.9(2) . .
F4 P1 F6 90.1(2) . .
F3 P1 F5 89.9(2) . .
F1 P1 F5 89.7(2) . .
F2 P1 F5 89.0(2) . .
F4 P1 F5 89.9(2) . .
F6 P1 F5 179.9(3) . .
F8 P2 F8 180.0 2_777 .
F8 P2 F7 89.4(2) 2_777 .
F8 P2 F7 90.6(2) . .
F8 P2 F7 90.6(2) 2_777 2_777
F8 P2 F7 89.4(2) . 2_777
F7 P2 F7 180.0 . 2_777
F8 P2 F9 90.1(2) 2_777 2_777
F8 P2 F9 89.9(2) . 2_777
F7 P2 F9 90.1(2) . 2_777
F7 P2 F9 89.9(2) 2_777 2_777
F8 P2 F9 89.9(2) 2_777 .
F8 P2 F9 90.1(2) . .
F7 P2 F9 89.9(2) . .
F7 P2 F9 90.1(2) 2_777 .
F9 P2 F9 180.0 2_777 .
O1SB N1SA O2SA 94.3(14) . .
O1SB N1SA O1SA 31.8(12) . .
O2SA N1SA O1SA 122.5(10) . .
O1SB N1SA O2SB 124.2(16) . .
O2SA N1SA O2SB 35.7(9) . .
O1SA N1SA O2SB 155.8(13) . .
O1SB N1SA C1SA 136.5(16) . .
O2SA N1SA C1SA 129.0(11) . .
O1SA N1SA C1SA 107.7(9) . .
O2SB N1SA C1SA 96.1(14) . .
O1SB O1SA N1SA 59(2) . .
O2SB O2SA N1SA 85.1(19) . .
O2SB O2SA O1SB 121(2) . .
N1SA O2SA O1SB 41.9(8) . .
O1SA O1SB N1SA 90(3) . .
O1SA O1SB O2SA 128(3) . .
N1SA O1SB O2SA 43.8(10) . .
O2SA O2SB N1SA 59.2(18) . .

loop_
_geom_bond_atom_site_label_1
_geom_bond_atom_site_label_2
_geom_bond_distance
_geom_bond_site_symmetry_2
Au1 C1 2.008(5) .
Au1 C1 2.008(5) 2_656
Cu1 N3 1.969(5) .
Cu1 N4 1.971(5) 2_656
Cu1 N5 1.980(6) .
N1 C1 1.351(7) .
N1 C2 1.394(7) .
N1 C8 1.478(7) .
N2 C1 1.360(7) .
N2 C7 1.396(6) .
N2 C14 1.470(7) .
N3 C9 1.347(7) .
N3 C13 1.357(7) .
N4 C19 1.351(7) .
N4 C15 1.358(7) .
N4 Cu1 1.971(5) 2_656
N5 C20 1.134(8) .
C2 C3 1.390(7) .
C2 C7 1.396(7) .
C3 C4 1.389(8) .
C4 C5 1.402(8) .
C5 C6 1.377(8) .
C6 C7 1.389(8) .
C8 C9 1.520(8) .
C9 C10 1.375(8) .
C10 C11 1.378(8) .
C11 C12 1.392(8) .
C12 C13 1.362(8) .
C14 C15 1.511(8) .
C15 C16 1.364(8) .
C16 C17 1.382(8) .
C17 C18 1.389(8) .
C18 C19 1.360(8) .
C20 C21 1.468(9) .
C21 C22 1.482(9) .
P1 F3 1.585(4) .
P1 F1 1.585(4) .
P1 F2 1.588(4) .
P1 F4 1.593(4) .
P1 F6 1.595(4) .
P1 F5 1.606(4) .
P2 F8 1.586(4) 2_777
P2 F8 1.586(4) .
P2 F7 1.595(4) .
P2 F7 1.595(4) 2_777
P2 F9 1.600(3) 2_777
P2 F9 1.600(3) .
C1SA N1SA 1.477(9) .
N1SA O1SB 1.14(2) .
N1SA O2SA 1.184(11) .
N1SA O1SA 1.340(14) .
N1SA O2SB 1.37(2) .
O1SA O1SB 0.71(2) .
O2SA O2SB 0.80(2) .
O2SA O1SB 1.71(3) .

loop_
_geom_torsion_atom_site_label_1
_geom_torsion_atom_site_label_2
_geom_torsion_atom_site_label_3
_geom_torsion_atom_site_label_4
_geom_torsion
_geom_torsion_site_symmetry_1
C2 N1 C1 N2 3.1(6) .
C8 N1 C1 N2 -177.3(5) .
C2 N1 C1 Au1 -174.2(4) .
C8 N1 C1 Au1 5.4(8) .
C7 N2 C1 N1 -2.2(6) .
C14 N2 C1 N1 178.8(5) .
C7 N2 C1 Au1 175.2(4) .
C14 N2 C1 Au1 -3.8(8) .
C1 N1 C2 C3 178.2(6) .
C8 N1 C2 C3 -1.4(10) .
C1 N1 C2 C7 -2.8(6) .
C8 N1 C2 C7 177.6(5) .
N1 C2 C3 C4 -179.8(6) .
C7 C2 C3 C4 1.4(8) .
C2 C3 C4 C5 -1.2(8) .
C3 C4 C5 C6 0.5(9) .
C4 C5 C6 C7 0.1(9) .
C5 C6 C7 N2 178.4(6) .
C5 C6 C7 C2 0.2(8) .
C1 N2 C7 C6 -177.9(6) .
C14 N2 C7 C6 1.0(9) .
C1 N2 C7 C2 0.5(6) .
C14 N2 C7 C2 179.5(5) .
C3 C2 C7 C6 -0.9(9) .
N1 C2 C7 C6 180.0(5) .
C3 C2 C7 N2 -179.5(5) .
N1 C2 C7 N2 1.4(6) .
C1 N1 C8 C9 74.6(7) .
C2 N1 C8 C9 -105.9(6) .
C13 N3 C9 C10 -1.2(7) .
Cu1 N3 C9 C10 173.3(4) .
C13 N3 C9 C8 -177.3(4) .
Cu1 N3 C9 C8 -2.8(6) .
N1 C8 C9 N3 -147.0(4) .
N1 C8 C9 C10 36.9(7) .
N3 C9 C10 C11 0.1(8) .
C8 C9 C10 C11 175.9(5) .
C9 C10 C11 C12 0.8(8) .
C10 C11 C12 C13 -0.6(8) .
C9 N3 C13 C12 1.4(8) .
Cu1 N3 C13 C12 -173.6(4) .
C11 C12 C13 N3 -0.5(9) .
C1 N2 C14 C15 -82.9(6) .
C7 N2 C14 C15 98.3(6) .
C19 N4 C15 C16 0.4(8) .
Cu1 N4 C15 C16 -175.7(4) 2_656
C19 N4 C15 C14 177.5(5) .
Cu1 N4 C15 C14 1.3(7) 2_656
N2 C14 C15 N4 149.7(5) .
N2 C14 C15 C16 -33.3(8) .
N4 C15 C16 C17 1.0(9) .
C14 C15 C16 C17 -175.7(5) .
C15 C16 C17 C18 -1.4(9) .
C16 C17 C18 C19 0.4(9) .
C15 N4 C19 C18 -1.6(8) .
Cu1 N4 C19 C18 174.8(5) 2_656
C17 C18 C19 N4 1.2(9) .
O2SA N1SA O1SA O1SB 31(4) .
O2SB N1SA O1SA O1SB 10(5) .
C1SA N1SA O1SA O1SB -159(3) .
O1SB N1SA O2SA O2SB -149(3) .
O1SA N1SA O2SA O2SB -165(2) .
C1SA N1SA O2SA O2SB 27(3) .
O1SA N1SA O2SA O1SB -15.9(19) .
O2SB N1SA O2SA O1SB 149(3) .
C1SA N1SA O2SA O1SB 176(2) .
N1SA O1SA O1SB O2SA -23(2) .
O2SA N1SA O1SB O1SA -154(3) .
O2SB N1SA O1SB O1SA -175(3) .
C1SA N1SA O1SB O1SA 30(5) .
O1SA N1SA O1SB O2SA 154(3) .
O2SB N1SA O1SB O2SA -21.1(17) .
C1SA N1SA O1SB O2SA -176(2) .
O2SB O2SA O1SB O1SA 70(6) .
N1SA O2SA O1SB O1SA 34(4) .
O2SB O2SA O1SB N1SA 36(3) .
O1SB O2SA O2SB N1SA -23.3(17) .
O1SB N1SA O2SB O2SA 38(3) .
O1SA N1SA O2SB O2SA 32(5) .
C1SA N1SA O2SB O2SA -159(2) .
